data_7054876
loop_
_publ_author_name
'Kim, Jee Eon'
'Carroll, Patrick J.'
'Schelter, Eric J.'

_publ_section_title
;
 Structural variation in cerium aryloxide complexes templated by
 hemilabile K+--amine interactions
;
_journal_issue 8
_journal_name_full 'New J. Chem.'
_journal_page_first 6076
_journal_paper_doi 10.1039/C5NJ00848D
_journal_volume 39
_journal_year 2015
_chemical_formula_sum 'C45 H68 Ce K N6 O4'
_chemical_formula_weight 936.27
_space_group_IT_number 14
_symmetry_cell_setting monoclinic
_symmetry_Int_Tables_number 14
_symmetry_space_group_name_Hall '-P 2yn'
_symmetry_space_group_name_H-M 'P 1 21/n 1'
_atom_sites_solution_hydrogens geom
_atom_sites_solution_primary direct
_audit_creation_method SHELXL-97
_audit_update_record
;
2015-05-21 deposited with the CCDC.
2015-05-26 downloaded from the CCDC.
;
_cell_angle_alpha 90.00
_cell_angle_beta 97.884(5)
_cell_angle_gamma 90.00
_cell_formula_units_Z 4
_cell_length_a 11.7314(12)
_cell_length_b 16.3110(15)
_cell_length_c 24.948(2)
_cell_measurement_temperature 143(1)
_cell_volume 4728.7(8)
_computing_data_collection 'Bruker APEX2'
_computing_data_reduction 'Bruker SAINT'
_computing_structure_refinement 'SHELXL-97 (Sheldrick, 2008)'
_computing_structure_solution 'SHELXS-97 (Sheldrick, 2008)'
_diffrn_ambient_temperature 143(1)
_diffrn_measured_fraction_theta_full 0.998
_diffrn_measured_fraction_theta_max 0.998
_diffrn_measurement_device 'CCD Area Detector'
_diffrn_measurement_device_type 'Bruker APEXII'
_diffrn_measurement_method 'phi and omega scans'
_diffrn_radiation_monochromator graphite
_diffrn_radiation_source 'sealed tube'
_diffrn_radiation_type MoK\a
_diffrn_radiation_wavelength 0.71073
_diffrn_reflns_av_R_equivalents 0.0488
_diffrn_reflns_av_unetI/netI 0.0254
_diffrn_reflns_limit_h_max 15
_diffrn_reflns_limit_h_min -15
_diffrn_reflns_limit_k_max 21
_diffrn_reflns_limit_k_min 0
_diffrn_reflns_limit_l_max 32
_diffrn_reflns_limit_l_min 0
_diffrn_reflns_number 180529
_diffrn_reflns_theta_full 27.52
_diffrn_reflns_theta_max 27.52
_diffrn_reflns_theta_min 1.50
_exptl_absorpt_coefficient_mu 1.096
_exptl_absorpt_correction_T_max 0.7456
_exptl_absorpt_correction_T_min 0.6280
_exptl_absorpt_correction_type multi-scan
_exptl_absorpt_process_details '(SADABS; Sheldrick, 2007)'
_exptl_crystal_density_diffrn 1.315
_exptl_crystal_density_method 'not measured'
_exptl_crystal_description plate
_exptl_crystal_F_000 1956
_exptl_crystal_size_max 0.36
_exptl_crystal_size_mid 0.14
_exptl_crystal_size_min 0.06
_refine_diff_density_max 0.833
_refine_diff_density_min -0.863
_refine_diff_density_rms 0.116
_refine_ls_extinction_method none
_refine_ls_goodness_of_fit_ref 1.188
_refine_ls_hydrogen_treatment constr
_refine_ls_matrix_type full
_refine_ls_number_parameters 529
_refine_ls_number_reflns 10861
_refine_ls_number_restraints 0
_refine_ls_restrained_S_all 1.188
_refine_ls_R_factor_all 0.0335
_refine_ls_R_factor_gt 0.0279
_refine_ls_shift/su_max 0.003
_refine_ls_shift/su_mean 0.000
_refine_ls_structure_factor_coef Fsqd
_refine_ls_weighting_details 'calc w=1/[\s^2^(Fo^2^)+(0.0331P)^2^+2.6751P] where P=(Fo^2^+2Fc^2^)/3'
_refine_ls_weighting_scheme calc
_refine_ls_wR_factor_gt 0.0732
_refine_ls_wR_factor_ref 0.0750
_reflns_number_gt 9637
_reflns_number_total 10861
_reflns_threshold_expression >2sigma(I)
_cod_data_source_file c5nj00848d2.cif
_cod_data_source_block Ce(OPh)-UP4349
_cod_depositor_comments 'Adding full bibliography for 7054872--7054879.cif.'
_cod_original_sg_symbol_H-M 'P 21/n     '
_cod_database_code 7054876

loop_
_symmetry_equiv_pos_as_xyz
'x, y, z'
'-x+1/2, y+1/2, -z+1/2'
'-x, -y, -z'
'x-1/2, -y-1/2, z-1/2'

loop_
_atom_site_label
_atom_site_type_symbol
_atom_site_fract_x
_atom_site_fract_y
_atom_site_fract_z
_atom_site_U_iso_or_equiv
_atom_site_adp_type
_atom_site_occupancy
_atom_site_symmetry_multiplicity
_atom_site_calc_flag
_atom_site_refinement_flags
Ce1 Ce 0.337692(10) 0.346709(7) 0.304330(4) 0.01933(4) Uani 1 1 d .
K1 K 0.14945(4) 0.30111(3) 0.403806(18) 0.02487(10) Uani 1 1 d .
O1 O 0.37771(13) 0.29040(9) 0.39144(5) 0.0232(3) Uani 1 1 d .
O2 O 0.20466(13) 0.42935(9) 0.34310(6) 0.0243(3) Uani 1 1 d .
O3 O 0.18259(13) 0.25607(9) 0.30065(6) 0.0240(3) Uani 1 1 d .
O4 O 0.46819(14) 0.38055(11) 0.24562(6) 0.0315(4) Uani 1 1 d .
N1 N 0.29224(19) 0.30237(13) 0.50752(7) 0.0326(4) Uani 1 1 d .
N2 N 0.47071(16) 0.20961(11) 0.29854(7) 0.0252(4) Uani 1 1 d .
N3 N -0.04689(17) 0.40905(12) 0.38464(8) 0.0296(4) Uani 1 1 d .
N4 N 0.44644(16) 0.47808(11) 0.35571(7) 0.0266(4) Uani 1 1 d .
N5 N 0.19336(17) 0.36584(11) 0.20859(7) 0.0247(4) Uani 1 1 d .
N6 N 0.0602(2) 0.14110(12) 0.39195(8) 0.0352(5) Uani 1 1 d .
C1 C 0.43656(19) 0.23209(14) 0.41994(8) 0.0239(4) Uani 1 1 d .
C2 C 0.4639(2) 0.23784(15) 0.47665(9) 0.0296(5) Uani 1 1 d .
C3 C 0.5337(3) 0.17868(17) 0.50509(10) 0.0414(6) Uani 1 1 d .
H3 H 0.5517 0.1841 0.5424 0.055 Uiso 1 1 calc R
C4 C 0.5772(3) 0.11230(19) 0.48006(11) 0.0483(7) Uani 1 1 d .
C5 C 0.5440(2) 0.10422(16) 0.42452(10) 0.0394(6) Uani 1 1 d .
H5 H 0.5695 0.0590 0.4068 0.052 Uiso 1 1 calc R
C6 C 0.4740(2) 0.16146(14) 0.39462(9) 0.0278(5) Uani 1 1 d .
C7 C 0.4168(2) 0.30808(15) 0.50599(9) 0.0311(5) Uani 1 1 d .
H7a H 0.4562 0.3099 0.5428 0.041 Uiso 1 1 calc R
H7b H 0.4330 0.3590 0.4884 0.041 Uiso 1 1 calc R
C8 C 0.2667(3) 0.23460(19) 0.54245(11) 0.0511(8) Uani 1 1 d .
H8a H 0.3052 0.2436 0.5785 0.077 Uiso 1 1 calc R
H8b H 0.2931 0.1841 0.5287 0.077 Uiso 1 1 calc R
H8c H 0.1852 0.2317 0.5431 0.077 Uiso 1 1 calc R
C9 C 0.2490(3) 0.37887(18) 0.52702(11) 0.0457(7) Uani 1 1 d .
H9a H 0.1674 0.3746 0.5272 0.069 Uiso 1 1 calc R
H9b H 0.2647 0.4229 0.5036 0.069 Uiso 1 1 calc R
H9c H 0.2862 0.3895 0.5631 0.069 Uiso 1 1 calc R
C10 C 0.6565(4) 0.0504(2) 0.51134(14) 0.0724(12) Uani 1 1 d .
H10a H 0.6478 0.0530 0.5490 0.109 Uiso 1 1 calc R
H10b H 0.7348 0.0626 0.5070 0.109 Uiso 1 1 calc R
H10c H 0.6373 -0.0037 0.4978 0.109 Uiso 1 1 calc R
C11 C 0.4358(2) 0.14592(14) 0.33548(9) 0.0277(5) Uani 1 1 d .
H11a H 0.4669 0.0936 0.3259 0.037 Uiso 1 1 calc R
H11b H 0.3526 0.1414 0.3296 0.037 Uiso 1 1 calc R
C12 C 0.5954(2) 0.22430(16) 0.30944(10) 0.0331(5) Uani 1 1 d .
H12a H 0.6357 0.1739 0.3057 0.050 Uiso 1 1 calc R
H12b H 0.6149 0.2448 0.3456 0.050 Uiso 1 1 calc R
H12c H 0.6170 0.2638 0.2841 0.050 Uiso 1 1 calc R
C13 C 0.4404(2) 0.18059(16) 0.24274(9) 0.0339(5) Uani 1 1 d .
H13a H 0.4616 0.2213 0.2181 0.051 Uiso 1 1 calc R
H13b H 0.3590 0.1709 0.2356 0.051 Uiso 1 1 calc R
H13c H 0.4809 0.1305 0.2379 0.051 Uiso 1 1 calc R
C14 C 0.18881(19) 0.49772(13) 0.37008(8) 0.0229(4) Uani 1 1 d .
C15 C 0.0770(2) 0.52858(14) 0.37264(8) 0.0266(5) Uani 1 1 d .
C16 C 0.0640(2) 0.60314(14) 0.39879(9) 0.0311(5) Uani 1 1 d .
H16 H -0.0099 0.6240 0.3986 0.041 Uiso 1 1 calc R
C17 C 0.1556(2) 0.64708(15) 0.42487(10) 0.0349(6) Uani 1 1 d .
C18 C 0.2653(2) 0.61378(14) 0.42484(9) 0.0313(5) Uani 1 1 d .
H18 H 0.3285 0.6415 0.4429 0.042 Uiso 1 1 calc R
C19 C 0.2833(2) 0.54042(13) 0.39866(8) 0.0252(4) Uani 1 1 d .
C20 C -0.0262(2) 0.47887(15) 0.34977(9) 0.0296(5) Uani 1 1 d .
H20a H -0.0936 0.5140 0.3452 0.039 Uiso 1 1 calc R
H20b H -0.0149 0.4585 0.3143 0.039 Uiso 1 1 calc R
C21 C -0.0818(3) 0.43810(18) 0.43534(10) 0.0437(6) Uani 1 1 d .
H21a H -0.1519 0.4689 0.4278 0.066 Uiso 1 1 calc R
H21b H -0.0225 0.4725 0.4538 0.066 Uiso 1 1 calc R
H21c H -0.0939 0.3920 0.4578 0.066 Uiso 1 1 calc R
C22 C -0.1371(2) 0.35637(17) 0.35674(12) 0.0425(6) Uani 1 1 d .
H22a H -0.1516 0.3118 0.3800 0.064 Uiso 1 1 calc R
H22b H -0.1125 0.3350 0.3243 0.064 Uiso 1 1 calc R
H22c H -0.2062 0.3877 0.3475 0.064 Uiso 1 1 calc R
C23 C 0.1407(3) 0.72741(16) 0.45380(12) 0.0459(7) Uani 1 1 d .
H23a H 0.0601 0.7392 0.4525 0.069 Uiso 1 1 calc R
H23b H 0.1770 0.7708 0.4364 0.069 Uiso 1 1 calc R
H23c H 0.1754 0.7231 0.4908 0.069 Uiso 1 1 calc R
C24 C 0.4005(2) 0.50208(15) 0.40564(9) 0.0288(5) Uani 1 1 d .
H24a H 0.4541 0.5403 0.4253 0.038 Uiso 1 1 calc R
H24b H 0.3983 0.4536 0.4280 0.038 Uiso 1 1 calc R
C25 C 0.4483(3) 0.54854(16) 0.31931(11) 0.0432(6) Uani 1 1 d .
H25a H 0.4948 0.5913 0.3374 0.065 Uiso 1 1 calc R
H25b H 0.3713 0.5683 0.3092 0.065 Uiso 1 1 calc R
H25c H 0.4800 0.5321 0.2875 0.065 Uiso 1 1 calc R
C26 C 0.5637(2) 0.44590(18) 0.37142(12) 0.0420(6) Uani 1 1 d .
H26a H 0.5926 0.4247 0.3400 0.063 Uiso 1 1 calc R
H26b H 0.5618 0.4028 0.3975 0.063 Uiso 1 1 calc R
H26c H 0.6129 0.4892 0.3870 0.063 Uiso 1 1 calc R
C27 C 0.07590(18) 0.24085(13) 0.27734(8) 0.0217(4) Uani 1 1 d .
C28 C 0.02034(19) 0.29251(13) 0.23609(8) 0.0228(4) Uani 1 1 d .
C29 C -0.08884(19) 0.27210(14) 0.21014(8) 0.0260(4) Uani 1 1 d .
H29 H -0.1231 0.3058 0.1824 0.035 Uiso 1 1 calc R
C30 C -0.14835(19) 0.20360(15) 0.22401(8) 0.0275(5) Uani 1 1 d .
C31 C -0.0956(2) 0.15540(14) 0.26612(9) 0.0271(5) Uani 1 1 d .
H31 H -0.1349 0.1101 0.2769 0.036 Uiso 1 1 calc R
C32 C 0.01431(19) 0.17255(13) 0.29286(8) 0.0238(4) Uani 1 1 d .
C33 C 0.0740(2) 0.37155(14) 0.22108(9) 0.0261(4) Uani 1 1 d .
H33a H 0.0263 0.3943 0.1898 0.035 Uiso 1 1 calc R
H33b H 0.0729 0.4099 0.2507 0.035 Uiso 1 1 calc R
C34 C 0.2248(2) 0.44619(15) 0.18833(10) 0.0358(5) Uani 1 1 d .
H34a H 0.3027 0.4444 0.1805 0.054 Uiso 1 1 calc R
H34b H 0.2184 0.4873 0.2153 0.054 Uiso 1 1 calc R
H34c H 0.1740 0.4594 0.1560 0.054 Uiso 1 1 calc R
C35 C 0.2007(2) 0.30238(16) 0.16741(9) 0.0335(5) Uani 1 1 d .
H35a H 0.1524 0.3172 0.1346 0.050 Uiso 1 1 calc R
H35b H 0.1757 0.2509 0.1803 0.050 Uiso 1 1 calc R
H35c H 0.2789 0.2976 0.1604 0.050 Uiso 1 1 calc R
C36 C -0.2634(2) 0.18036(19) 0.19261(10) 0.0388(6) Uani 1 1 d .
H36a H -0.3092 0.2288 0.1848 0.058 Uiso 1 1 calc R
H36b H -0.3026 0.1433 0.2138 0.058 Uiso 1 1 calc R
H36c H -0.2515 0.1543 0.1593 0.058 Uiso 1 1 calc R
C37 C 0.0703(2) 0.11488(14) 0.33612(9) 0.0295(5) Uani 1 1 d .
H37a H 0.0356 0.0611 0.3301 0.039 Uiso 1 1 calc R
H37b H 0.1512 0.1097 0.3324 0.039 Uiso 1 1 calc R
C38 C -0.0586(3) 0.13393(18) 0.40290(11) 0.0453(7) Uani 1 1 d .
H38a H -0.0820 0.0775 0.4000 0.068 Uiso 1 1 calc R
H38b H -0.1079 0.1661 0.3771 0.068 Uiso 1 1 calc R
H38c H -0.0639 0.1535 0.4388 0.068 Uiso 1 1 calc R
C39 C 0.1354(3) 0.08970(19) 0.42954(12) 0.0563(8) Uani 1 1 d .
H39a H 0.1261 0.1039 0.4660 0.084 Uiso 1 1 calc R
H39b H 0.2140 0.0984 0.4242 0.084 Uiso 1 1 calc R
H39c H 0.1156 0.0331 0.4231 0.084 Uiso 1 1 calc R
C40 C 0.5422(2) 0.39520(14) 0.21119(9) 0.0297(5) Uani 1 1 d .
C41 C 0.5170(2) 0.37510(17) 0.15607(10) 0.0378(6) Uani 1 1 d .
H41 H 0.4472 0.3501 0.1435 0.050 Uiso 1 1 calc R
C42 C 0.5941(3) 0.39170(18) 0.12002(11) 0.0464(7) Uani 1 1 d .
H42 H 0.5745 0.3782 0.0837 0.062 Uiso 1 1 calc R
C43 C 0.6985(3) 0.42756(17) 0.13676(12) 0.0472(7) Uani 1 1 d .
H43 H 0.7496 0.4385 0.1123 0.063 Uiso 1 1 calc R
C44 C 0.7262(2) 0.44711(17) 0.19105(13) 0.0439(7) Uani 1 1 d .
H44 H 0.7970 0.4711 0.2032 0.058 Uiso 1 1 calc R
C45 C 0.6499(2) 0.43142(16) 0.22752(11) 0.0356(5) Uani 1 1 d .
H45 H 0.6705 0.4452 0.2637 0.047 Uiso 1 1 calc R

loop_
_atom_site_aniso_label
_atom_site_aniso_U_11
_atom_site_aniso_U_22
_atom_site_aniso_U_33
_atom_site_aniso_U_23
_atom_site_aniso_U_13
_atom_site_aniso_U_12
Ce1 0.01860(7) 0.02068(7) 0.01879(6) -0.00044(4) 0.00290(4) 0.00097(4)
K1 0.0242(2) 0.0252(2) 0.0256(2) 0.00038(17) 0.00488(17) 0.00037(18)
O1 0.0237(8) 0.0240(8) 0.0213(7) 0.0003(5) 0.0007(6) 0.0047(6)
O2 0.0226(8) 0.0234(8) 0.0271(7) -0.0027(6) 0.0038(6) 0.0020(6)
O3 0.0212(8) 0.0224(8) 0.0270(7) 0.0004(6) -0.0017(6) -0.0003(6)
O4 0.0311(9) 0.0339(9) 0.0321(8) 0.0029(7) 0.0133(7) 0.0006(7)
N1 0.0394(12) 0.0350(12) 0.0242(9) -0.0039(8) 0.0078(8) -0.0031(9)
N2 0.0246(10) 0.0262(10) 0.0249(9) -0.0024(7) 0.0040(7) 0.0017(8)
N3 0.0244(10) 0.0319(11) 0.0325(10) -0.0042(8) 0.0043(8) 0.0023(8)
N4 0.0221(9) 0.0252(10) 0.0341(10) -0.0034(7) 0.0089(7) -0.0029(7)
N5 0.0275(10) 0.0239(10) 0.0225(8) 0.0027(7) 0.0029(7) 0.0022(7)
N6 0.0450(13) 0.0257(11) 0.0321(10) 0.0041(8) -0.0042(9) -0.0045(9)
C1 0.0208(10) 0.0265(11) 0.0236(10) 0.0020(8) 0.0006(8) 0.0011(8)
C2 0.0297(12) 0.0322(13) 0.0252(10) 0.0008(9) -0.0018(9) 0.0008(10)
C3 0.0507(17) 0.0431(15) 0.0270(11) 0.0061(10) -0.0067(11) 0.0069(13)
C4 0.0557(19) 0.0453(17) 0.0410(14) 0.0111(12) -0.0039(13) 0.0212(14)
C5 0.0463(16) 0.0321(14) 0.0392(13) 0.0039(10) 0.0037(11) 0.0141(12)
C6 0.0287(12) 0.0271(12) 0.0273(11) 0.0024(8) 0.0031(9) 0.0029(9)
C7 0.0373(14) 0.0352(13) 0.0195(10) -0.0020(9) -0.0005(9) -0.0052(10)
C8 0.070(2) 0.0441(17) 0.0432(15) -0.0010(12) 0.0233(14) -0.0161(15)
C9 0.0531(18) 0.0469(16) 0.0402(14) -0.0109(12) 0.0175(13) 0.0000(14)
C10 0.095(3) 0.063(2) 0.0532(18) 0.0157(16) -0.0095(18) 0.043(2)
C11 0.0292(12) 0.0243(12) 0.0297(11) -0.0021(8) 0.0040(9) 0.0026(9)
C12 0.0247(12) 0.0392(14) 0.0357(12) -0.0017(10) 0.0050(9) 0.0031(10)
C13 0.0377(14) 0.0369(13) 0.0268(11) -0.0072(9) 0.0039(10) 0.0041(11)
C14 0.0255(11) 0.0217(11) 0.0227(9) 0.0029(8) 0.0077(8) 0.0042(8)
C15 0.0290(12) 0.0272(12) 0.0245(10) 0.0050(8) 0.0071(8) 0.0071(9)
C16 0.0355(13) 0.0269(12) 0.0337(11) 0.0065(9) 0.0147(10) 0.0115(10)
C17 0.0486(16) 0.0265(12) 0.0334(12) 0.0015(9) 0.0197(11) 0.0066(11)
C18 0.0384(14) 0.0245(12) 0.0333(11) -0.0023(9) 0.0127(10) -0.0035(10)
C19 0.0291(12) 0.0220(11) 0.0260(10) 0.0000(8) 0.0092(8) 0.0004(9)
C20 0.0233(11) 0.0381(13) 0.0273(10) 0.0021(9) 0.0034(8) 0.0103(10)
C21 0.0526(17) 0.0456(16) 0.0357(13) -0.0023(11) 0.0157(12) -0.0096(13)
C22 0.0255(13) 0.0459(17) 0.0558(16) -0.0138(12) 0.0047(12) -0.0009(11)
C23 0.066(2) 0.0261(13) 0.0510(15) -0.0031(11) 0.0282(14) 0.0066(13)
C24 0.0267(12) 0.0293(12) 0.0307(11) -0.0067(9) 0.0044(9) -0.0029(9)
C25 0.0530(17) 0.0294(14) 0.0526(15) 0.0022(11) 0.0264(13) -0.0075(12)
C26 0.0226(12) 0.0496(17) 0.0537(15) -0.0185(12) 0.0045(11) 0.0000(11)
C27 0.0201(10) 0.0227(11) 0.0220(9) -0.0064(7) 0.0022(8) 0.0014(8)
C28 0.0225(11) 0.0242(11) 0.0217(9) -0.0045(8) 0.0033(8) 0.0035(8)
C29 0.0241(11) 0.0334(12) 0.0202(9) -0.0039(8) 0.0016(8) 0.0073(9)
C30 0.0187(11) 0.0384(13) 0.0253(10) -0.0107(9) 0.0029(8) 0.0002(9)
C31 0.0237(11) 0.0292(12) 0.0293(11) -0.0075(8) 0.0071(9) -0.0042(9)
C32 0.0242(11) 0.0206(11) 0.0264(10) -0.0040(8) 0.0026(8) 0.0013(8)
C33 0.0268(12) 0.0254(11) 0.0254(10) 0.0010(8) 0.0011(8) 0.0050(9)
C34 0.0372(14) 0.0313(13) 0.0385(13) 0.0112(10) 0.0033(10) 0.0020(11)
C35 0.0356(14) 0.0429(15) 0.0228(10) -0.0040(9) 0.0065(9) 0.0021(11)
C36 0.0246(12) 0.0619(18) 0.0297(12) -0.0084(11) 0.0026(9) -0.0060(12)
C37 0.0270(12) 0.0208(11) 0.0397(12) 0.0025(9) 0.0014(9) 0.0007(9)
C38 0.0580(19) 0.0407(16) 0.0392(14) 0.0014(11) 0.0140(13) -0.0063(13)
C39 0.069(2) 0.0441(17) 0.0488(16) 0.0151(13) -0.0173(15) -0.0048(15)
C40 0.0335(13) 0.0223(11) 0.0362(12) 0.0061(9) 0.0150(10) 0.0088(9)
C41 0.0414(15) 0.0357(13) 0.0392(13) -0.0009(10) 0.0162(11) 0.0020(11)
C42 0.0580(19) 0.0440(17) 0.0424(14) 0.0040(12) 0.0256(13) 0.0103(14)
C43 0.0516(18) 0.0374(15) 0.0613(17) 0.0132(13) 0.0382(14) 0.0123(13)
C44 0.0336(15) 0.0337(15) 0.0685(18) 0.0092(12) 0.0213(13) 0.0052(11)
C45 0.0326(13) 0.0314(13) 0.0447(14) 0.0047(10) 0.0119(11) 0.0043(10)

loop_
_atom_type_symbol
_atom_type_description
_atom_type_scat_dispersion_real
_atom_type_scat_dispersion_imag
_atom_type_scat_source
C C 0.0033 0.0016 'International Tables Vol C Tables 4.2.6.8 and 6.1.1.4'
H H 0.0000 0.0000 'International Tables Vol C Tables 4.2.6.8 and 6.1.1.4'
N N 0.0061 0.0033 'International Tables Vol C Tables 4.2.6.8 and 6.1.1.4'
O O 0.0106 0.0060 'International Tables Vol C Tables 4.2.6.8 and 6.1.1.4'
K K 0.2009 0.2494 'International Tables Vol C Tables 4.2.6.8 and 6.1.1.4'
Ce Ce -0.2486 2.6331 'International Tables Vol C Tables 4.2.6.8 and 6.1.1.4'

loop_
_geom_angle_atom_site_label_1
_geom_angle_atom_site_label_2
_geom_angle_atom_site_label_3
_geom_angle
O4 Ce1 O3 134.57(6)
O4 Ce1 O1 127.64(6)
O3 Ce1 O1 81.06(5)
O4 Ce1 O2 130.55(6)
O3 Ce1 O2 79.80(5)
O1 Ce1 O2 84.48(5)
O4 Ce1 N4 78.65(6)
O3 Ce1 N4 145.95(5)
O1 Ce1 N4 81.42(5)
O2 Ce1 N4 69.64(5)
O4 Ce1 N2 74.44(6)
O3 Ce1 N2 85.85(5)
O1 Ce1 N2 71.74(5)
O2 Ce1 N2 153.89(5)
N4 Ce1 N2 115.68(6)
O4 Ce1 N5 78.82(6)
O3 Ce1 N5 69.77(5)
O1 Ce1 N5 150.46(5)
O2 Ce1 N5 85.89(5)
N4 Ce1 N5 120.84(6)
N2 Ce1 N5 109.51(5)
O2 K1 O1 71.02(5)
O2 K1 O3 66.98(4)
O1 K1 O3 67.22(4)
O2 K1 N6 140.43(5)
O1 K1 N6 106.51(6)
O3 K1 N6 75.67(5)
O2 K1 N1 109.98(5)
O1 K1 N1 69.23(5)
O3 K1 N1 134.53(5)
N6 K1 N1 105.25(6)
O2 K1 N3 71.54(5)
O1 K1 N3 142.13(5)
O3 K1 N3 102.69(5)
N6 K1 N3 105.75(6)
N1 K1 N3 119.77(6)
O2 K1 C1 90.71(5)
O1 K1 C1 19.83(5)
O3 K1 C1 76.48(5)
N6 K1 C1 92.97(6)
N1 K1 C1 58.05(5)
N3 K1 C1 160.54(6)
C1 O1 Ce1 143.33(13)
C1 O1 K1 115.51(13)
Ce1 O1 K1 90.28(5)
C14 O2 Ce1 146.19(14)
C14 O2 K1 107.68(12)
Ce1 O2 K1 90.59(5)
C27 O3 Ce1 144.78(13)
C27 O3 K1 102.32(11)
Ce1 O3 K1 90.20(5)
C40 O4 Ce1 176.57(16)
C9 N1 C8 109.8(2)
C9 N1 C7 110.4(2)
C8 N1 C7 110.4(2)
C9 N1 K1 96.87(16)
C8 N1 K1 112.82(17)
C7 N1 K1 115.75(12)
C13 N2 C12 109.47(18)
C13 N2 C11 108.19(18)
C12 N2 C11 110.58(18)
C13 N2 Ce1 104.34(14)
C12 N2 Ce1 114.60(14)
C11 N2 Ce1 109.33(13)
C21 N3 C22 109.4(2)
C21 N3 C20 110.42(19)
C22 N3 C20 109.9(2)
C21 N3 K1 111.50(16)
C22 N3 K1 103.24(15)
C20 N3 K1 112.14(13)
C25 N4 C26 110.6(2)
C25 N4 C24 110.66(19)
C26 N4 C24 107.80(18)
C25 N4 Ce1 111.77(15)
C26 N4 Ce1 101.81(14)
C24 N4 Ce1 113.83(13)
C35 N5 C34 110.24(18)
C35 N5 C33 109.87(18)
C34 N5 C33 107.84(18)
C35 N5 Ce1 116.05(14)
C34 N5 Ce1 104.25(14)
C33 N5 Ce1 108.19(12)
C39 N6 C38 110.0(2)
C39 N6 C37 108.6(2)
C38 N6 C37 110.8(2)
C39 N6 K1 106.35(17)
C38 N6 K1 113.92(16)
C37 N6 K1 106.92(14)
O1 C1 C2 121.42(19)
O1 C1 C6 121.13(19)
C2 C1 C6 117.4(2)
O1 C1 K1 44.66(10)
C2 C1 K1 100.14(14)
C6 C1 K1 124.10(15)
C3 C2 C1 120.1(2)
C3 C2 C7 120.6(2)
C1 C2 C7 119.4(2)
C4 C3 C2 122.7(2)
C3 C4 C5 117.0(2)
C3 C4 C10 121.9(3)
C5 C4 C10 121.1(3)
C6 C5 C4 122.3(2)
C5 C6 C1 120.3(2)
C5 C6 C11 119.2(2)
C1 C6 C11 120.5(2)
N1 C7 C2 113.4(2)
N2 C11 C6 114.92(19)
O2 C14 C15 121.1(2)
O2 C14 C19 120.91(19)
C15 C14 C19 117.9(2)
C16 C15 C14 119.5(2)
C16 C15 C20 120.8(2)
C14 C15 C20 119.6(2)
C17 C16 C15 123.0(2)
C16 C17 C18 117.2(2)
C16 C17 C23 122.7(2)
C18 C17 C23 120.2(3)
C19 C18 C17 122.2(2)
C18 C19 C14 120.0(2)
C18 C19 C24 120.0(2)
C14 C19 C24 119.69(19)
N3 C20 C15 112.48(18)
N4 C24 C19 116.62(19)
O3 C27 C32 120.97(19)
O3 C27 C28 121.21(19)
C32 C27 C28 117.83(19)
C29 C28 C27 119.8(2)
C29 C28 C33 118.58(19)
C27 C28 C33 121.57(19)
C30 C29 C28 122.6(2)
C29 C30 C31 117.3(2)
C29 C30 C36 121.1(2)
C31 C30 C36 121.5(2)
C30 C31 C32 122.3(2)
C31 C32 C27 120.1(2)
C31 C32 C37 119.9(2)
C27 C32 C37 119.9(2)
N5 C33 C28 116.07(18)
N6 C37 C32 114.20(19)
O4 C40 C45 122.1(2)
O4 C40 C41 121.6(2)
C45 C40 C41 116.3(2)
C42 C41 C40 121.4(3)
C43 C42 C41 121.4(3)
C42 C43 C44 118.4(2)
C45 C44 C43 120.9(3)
C44 C45 C40 121.6(3)

loop_
_geom_bond_atom_site_label_1
_geom_bond_atom_site_label_2
_geom_bond_distance
Ce1 O4 2.3256(15)
Ce1 O3 2.3365(15)
Ce1 O1 2.3467(14)
Ce1 O2 2.3669(14)
Ce1 N4 2.7229(19)
Ce1 N2 2.7421(18)
Ce1 N5 2.7496(19)
K1 O2 2.7126(16)
K1 O1 2.7428(16)
K1 O3 2.7548(15)
K1 N6 2.813(2)
K1 N1 2.883(2)
K1 N3 2.886(2)
K1 C1 3.522(2)
O1 C1 1.324(3)
O2 C14 1.329(3)
O3 C27 1.329(3)
O4 C40 1.324(3)
N1 C9 1.456(3)
N1 C8 1.464(3)
N1 C7 1.470(3)
N2 C13 1.467(3)
N2 C12 1.470(3)
N2 C11 1.483(3)
N3 C21 1.461(3)
N3 C22 1.463(3)
N3 C20 1.473(3)
N4 C25 1.467(3)
N4 C26 1.474(3)
N4 C24 1.477(3)
N5 C35 1.469(3)
N5 C34 1.470(3)
N5 C33 1.478(3)
N6 C39 1.461(3)
N6 C38 1.461(4)
N6 C37 1.477(3)
C1 C2 1.410(3)
C1 C6 1.412(3)
C2 C3 1.395(3)
C2 C7 1.505(3)
C3 C4 1.382(4)
C4 C5 1.393(4)
C4 C10 1.516(4)
C5 C6 1.391(3)
C6 C11 1.504(3)
C14 C15 1.415(3)
C14 C19 1.416(3)
C15 C16 1.398(3)
C15 C20 1.503(3)
C16 C17 1.379(4)
C17 C18 1.397(4)
C17 C23 1.518(3)
C18 C19 1.393(3)
C19 C24 1.499(3)
C27 C32 1.411(3)
C27 C28 1.418(3)
C28 C29 1.394(3)
C28 C33 1.505(3)
C29 C30 1.386(3)
C30 C31 1.388(3)
C30 C36 1.513(3)
C31 C32 1.397(3)
C32 C37 1.512(3)
C40 C45 1.403(4)
C40 C41 1.405(3)
C41 C42 1.386(4)
C42 C43 1.370(4)
C43 C44 1.386(4)
C44 C45 1.385(4)
